data_7046704
loop_
_publ_author_name
'X\'emard, Mathieu'
'Cordier, Marie'
'Louyriac, Elisa'
'Maron, Laurent'
'Clavagu\'era, Carine'
'Nocton, Gr\'egory'

_publ_section_title
;
 Small molecule activation with divalent samarium triflate: a synergistic
 effort to cleave O<sub>2</sub>.
;
_journal_issue 28
_journal_name_full 'Dalton transactions (Cambridge, England : 2003)'
_journal_page_first 9226
_journal_page_last 9230
_journal_paper_doi 10.1039/c8dt02196a
_journal_volume 47
_journal_year 2018
_chemical_formula_moiety 'C56 H96 F24 O36 S8 Sm4, 2(C4 H8 O)'
_chemical_formula_sum 'C64 H112 F24 O38 S8 Sm4'
_chemical_formula_weight 2803.41
_space_group_crystal_system triclinic
_space_group_IT_number 2
_space_group_name_Hall '-P 1'
_space_group_name_H-M_alt 'P -1'
_symmetry_space_group_name_Hall '-P 1'
_symmetry_space_group_name_H-M 'P -1'
_atom_sites_solution_hydrogens geom
_audit_creation_method SHELXL-2018/3
_audit_update_record
;
2018-06-15 deposited with the CCDC.
2018-06-18 downloaded from the CCDC.
;
_cell_angle_alpha 95.673(2)
_cell_angle_beta 114.423(2)
_cell_angle_gamma 101.168(2)
_cell_formula_units_Z 1
_cell_length_a 13.0196(8)
_cell_length_b 14.5677(8)
_cell_length_c 15.4211(9)
_cell_measurement_reflns_used 9922
_cell_measurement_temperature 150.0(1)
_cell_measurement_theta_max 26.5519
_cell_measurement_theta_min 2.3694
_cell_volume 2559.7(3)
_computing_cell_refinement 'Bruker SAINT'
_computing_data_collection 'Bruker APEX2'
_computing_data_reduction 'Bruker SAINT'
_computing_molecular_graphics 'PLATON (Spek, 2009)'
_computing_structure_refinement 'SHELXL-2018/3 (Sheldrick, 2018)'
_computing_structure_solution 'SHELXT 2014/4 (Sheldrick, 2014)'
_diffrn_ambient_temperature 150(2)
_diffrn_measured_fraction_theta_full 0.999
_diffrn_measured_fraction_theta_max 0.992
_diffrn_measurement_device_type 'Kappa APEX II'
_diffrn_measurement_method 'phi and omega scans'
_diffrn_radiation_type MoK\a
_diffrn_radiation_wavelength 0.71069
_diffrn_reflns_av_R_equivalents 0.0570
_diffrn_reflns_av_unetI/netI 0.0406
_diffrn_reflns_Laue_measured_fraction_full 0.999
_diffrn_reflns_Laue_measured_fraction_max 0.992
_diffrn_reflns_limit_h_max 18
_diffrn_reflns_limit_h_min -18
_diffrn_reflns_limit_k_max 20
_diffrn_reflns_limit_k_min -20
_diffrn_reflns_limit_l_max 21
_diffrn_reflns_limit_l_min -21
_diffrn_reflns_number 86507
_diffrn_reflns_point_group_measured_fraction_full 0.999
_diffrn_reflns_point_group_measured_fraction_max 0.992
_diffrn_reflns_theta_full 25.240
_diffrn_reflns_theta_max 29.751
_diffrn_reflns_theta_min 2.274
_exptl_absorpt_coefficient_mu 2.545
_exptl_absorpt_correction_T_max 0.7459
_exptl_absorpt_correction_T_min 0.6602
_exptl_absorpt_correction_type multi-scan
_exptl_absorpt_process_details SADABS
_exptl_crystal_colour red
_exptl_crystal_density_diffrn 1.819
_exptl_crystal_description block
_exptl_crystal_F_000 1392
_exptl_crystal_size_max 0.220
_exptl_crystal_size_mid 0.140
_exptl_crystal_size_min 0.100
_refine_diff_density_max 1.305
_refine_diff_density_min -0.690
_refine_diff_density_rms 0.114
_refine_ls_extinction_method none
_refine_ls_goodness_of_fit_ref 1.064
_refine_ls_hydrogen_treatment constr
_refine_ls_matrix_type full
_refine_ls_number_parameters 724
_refine_ls_number_reflns 14501
_refine_ls_number_restraints 96
_refine_ls_restrained_S_all 1.060
_refine_ls_R_factor_all 0.0536
_refine_ls_R_factor_gt 0.0294
_refine_ls_shift/su_max 0.006
_refine_ls_shift/su_mean 0.000
_refine_ls_structure_factor_coef Fsqd
_refine_ls_weighting_details 'w=1/[\s^2^(Fo^2^)+(0.0233P)^2^+3.7649P] where P=(Fo^2^+2Fc^2^)/3'
_refine_ls_weighting_scheme calc
_refine_ls_wR_factor_gt 0.0622
_refine_ls_wR_factor_ref 0.0736
_reflns_Friedel_coverage 0.000
_reflns_number_gt 11012
_reflns_number_total 14501
_reflns_threshold_expression 'I > 2\s(I)'
_cod_data_source_file c8dt02196a2.cif
_cod_data_source_block 3
_cod_depositor_comments 'Adding full bibliography for 7046702--7046705.cif.'
_cod_database_code 7046704
_shelx_shelxl_version_number 2018/3
_shelx_space_group_comment
;
The symmetry employed for this shelxl refinement is uniquely defined
by the following loop, which should always be used as a source of
symmetry information in preference to the above space-group names.
They are only intended as comments.
;
_shelx_estimated_absorpt_t_min 0.604
_shelx_estimated_absorpt_t_max 0.785

loop_
_space_group_symop_operation_xyz
'x, y, z'
'-x, -y, -z'

loop_
_atom_site_label
_atom_site_type_symbol
_atom_site_fract_x
_atom_site_fract_y
_atom_site_fract_z
_atom_site_U_iso_or_equiv
_atom_site_adp_type
_atom_site_occupancy
_atom_site_site_symmetry_order
_atom_site_calc_flag
_atom_site_refinement_flags_posn
_atom_site_refinement_flags_adp
_atom_site_refinement_flags_occupancy
_atom_site_disorder_assembly
_atom_site_disorder_group
Sm1 Sm 0.36897(2) 0.32784(2) 0.71644(2) 0.02162(4) Uani 1 1 d . . . . .
Sm2 Sm -0.01330(2) 0.08328(2) 0.35620(2) 0.01925(4) Uani 1 1 d . . . . .
S1 S 0.19370(7) 0.34900(6) 0.44355(6) 0.02426(16) Uani 1 1 d . . . . .
S2 S 0.04231(7) 0.18217(5) 0.62168(5) 0.02134(15) Uani 1 1 d . . . . .
S3 S 0.25859(6) 0.06471(5) 0.58512(6) 0.02240(15) Uani 1 1 d . . . . .
S4 S 0.51710(8) 0.28068(7) 0.92908(6) 0.0346(2) Uani 1 1 d . . . . .
F1 F 0.0468(2) 0.45032(18) 0.3657(2) 0.0661(8) Uani 1 1 d . . . . .
F2 F 0.0535(2) 0.41550(19) 0.4996(2) 0.0600(7) Uani 1 1 d . . . . .
F3 F 0.1924(2) 0.52369(16) 0.5002(2) 0.0609(7) Uani 1 1 d . . . . .
F4A F -0.0697(16) 0.3147(13) 0.6047(13) 0.053(3) Uani 0.58(5) 1 d . . P A 1
F5A F -0.002(2) 0.2723(16) 0.7452(16) 0.053(3) Uani 0.58(5) 1 d . . P A 1
F6A F -0.1563(10) 0.1858(6) 0.6262(11) 0.051(3) Uani 0.58(5) 1 d . . P A 1
F4B F -0.020(4) 0.3414(16) 0.6271(15) 0.070(5) Uani 0.42(5) 1 d . . P A 2
F5B F -0.031(3) 0.272(2) 0.736(2) 0.052(4) Uani 0.42(5) 1 d . . P A 2
F6B F -0.1568(13) 0.214(3) 0.589(3) 0.096(13) Uani 0.42(5) 1 d . . P A 2
F7 F 0.3215(3) -0.0824(2) 0.5341(3) 0.1163(16) Uani 1 1 d . . . . .
F8 F 0.4470(2) 0.0076(2) 0.6659(2) 0.0672(8) Uani 1 1 d . . . . .
F9 F 0.4212(3) 0.0492(3) 0.5326(2) 0.0842(10) Uani 1 1 d . . . . .
F10 F 0.5485(3) 0.1105(2) 0.9464(2) 0.0819(10) Uani 1 1 d . . . . .
F11 F 0.7046(2) 0.2192(2) 0.9847(2) 0.0792(9) Uani 1 1 d . . . . .
F12 F 0.5836(3) 0.1666(2) 0.8343(2) 0.0862(11) Uani 1 1 d . . . . .
O1 O 0.1010(2) 0.26319(16) 0.39052(17) 0.0285(5) Uani 1 1 d . . . . .
O2 O 0.2629(2) 0.34828(19) 0.54401(18) 0.0405(6) Uani 1 1 d . . . . .
O3 O 0.2587(3) 0.38531(19) 0.3939(2) 0.0468(7) Uani 1 1 d . . . . .
O4 O -0.0054(3) 0.1631(2) 0.51781(18) 0.0474(7) Uani 1 1 d . . . . .
O5 O 0.1541(2) 0.24805(19) 0.6721(2) 0.0467(7) Uani 1 1 d . . . . .
O6 O 0.0267(2) 0.09887(17) 0.66167(19) 0.0375(6) Uani 1 1 d . . . . .
O7 O 0.2068(2) 0.0099(2) 0.6346(2) 0.0525(8) Uani 1 1 d . . . . .
O8 O 0.3315(2) 0.15719(19) 0.6391(2) 0.0528(8) Uani 1 1 d . . . . .
O9 O 0.1822(2) 0.0623(2) 0.4866(2) 0.0490(7) Uani 1 1 d . . . . .
O10 O 0.3968(2) 0.2361(2) 0.8624(2) 0.0475(7) Uani 1 1 d . . . . .
O11 O 0.5419(3) 0.3020(2) 1.0292(2) 0.0600(9) Uani 1 1 d . . . . .
O12 O 0.5660(2) 0.35625(19) 0.89261(19) 0.0405(6) Uani 1 1 d . . . . .
O13 O 0.5383(2) 0.3272(2) 0.6683(2) 0.0482(7) Uani 1 1 d D . . . .
O14 O 0.4732(2) 0.50539(18) 0.73357(19) 0.0427(7) Uani 1 1 d . . . . .
O15 O 0.3034(2) 0.43439(18) 0.81655(18) 0.0384(6) Uani 1 1 d . . . . .
O16 O -0.1794(2) 0.1680(2) 0.2782(2) 0.0432(7) Uani 1 1 d . . . . .
O17 O 0.1329(2) 0.07494(17) 0.27918(17) 0.0307(5) Uani 1 1 d . . . . .
O18 O -0.1248(2) 0.00963(18) 0.17169(16) 0.0336(6) Uani 1 1 d . . . . .
C1 C 0.1171(4) 0.4395(3) 0.4524(3) 0.0430(9) Uani 1 1 d . . . . .
C2 C -0.0508(3) 0.2476(3) 0.6479(3) 0.0388(9) Uani 1 1 d . . . . .
C3 C 0.3671(3) 0.0059(3) 0.5783(3) 0.0386(9) Uani 1 1 d . . . . .
C4 C 0.5920(4) 0.1891(3) 0.9228(3) 0.0520(11) Uani 1 1 d . . . . .
C5A C 0.5134(12) 0.3029(10) 0.5672(8) 0.035(3) Uani 0.54(2) 1 d . . P B 1
H5A H 0.486183 0.353378 0.532159 0.042 Uiso 0.54(2) 1 calc R U P B 1
H5B H 0.453260 0.241502 0.534794 0.042 Uiso 0.54(2) 1 calc R U P B 1
C6A C 0.6305(11) 0.2952(14) 0.5711(10) 0.059(4) Uani 0.54(2) 1 d . . P B 1
H6A H 0.638444 0.309842 0.512526 0.071 Uiso 0.54(2) 1 calc R U P B 1
H6B H 0.644606 0.231811 0.581298 0.071 Uiso 0.54(2) 1 calc R U P B 1
C7A C 0.7181(13) 0.3832(12) 0.6718(12) 0.054(4) Uani 0.54(2) 1 d . . P B 1
H7A H 0.796212 0.371970 0.706580 0.065 Uiso 0.54(2) 1 calc R U P B 1
H7B H 0.727041 0.446924 0.654460 0.065 Uiso 0.54(2) 1 calc R U P B 1
C8A C 0.6595(9) 0.3752(17) 0.7245(10) 0.065(5) Uani 0.54(2) 1 d . . P B 1
H8A H 0.666422 0.439810 0.756866 0.078 Uiso 0.54(2) 1 calc R U P B 1
H8B H 0.695286 0.339726 0.775814 0.078 Uiso 0.54(2) 1 calc R U P B 1
C5B C 0.5378(19) 0.2885(14) 0.5778(11) 0.069(8) Uani 0.46(2) 1 d D . P B 2
H5C H 0.467008 0.293138 0.521629 0.083 Uiso 0.46(2) 1 calc R U P B 2
H5D H 0.539345 0.220575 0.574419 0.083 Uiso 0.46(2) 1 calc R U P B 2
C6B C 0.6420(12) 0.3455(16) 0.5774(11) 0.059(4) Uani 0.46(2) 1 d D . P B 2
H6C H 0.633633 0.409240 0.563505 0.071 Uiso 0.46(2) 1 calc R U P B 2
H6D H 0.663636 0.312836 0.530560 0.071 Uiso 0.46(2) 1 calc R U P B 2
C7B C 0.7246(16) 0.351(3) 0.6774(11) 0.099(10) Uani 0.46(2) 1 d D . P B 2
H7C H 0.760141 0.296592 0.682136 0.119 Uiso 0.46(2) 1 calc R U P B 2
H7D H 0.787642 0.411074 0.700631 0.119 Uiso 0.46(2) 1 calc R U P B 2
C8B C 0.6612(6) 0.349(2) 0.7357(11) 0.075(8) Uani 0.46(2) 1 d D . P B 2
H8C H 0.685513 0.412129 0.779411 0.090 Uiso 0.46(2) 1 calc R U P B 2
H8D H 0.676629 0.300053 0.775891 0.090 Uiso 0.46(2) 1 calc R U P B 2
C9 C 0.4881(5) 0.5479(3) 0.6584(3) 0.0579(13) Uani 1 1 d . . . . .
H9A H 0.410946 0.544269 0.604659 0.070 Uiso 1 1 calc R U . . .
H9B H 0.530716 0.513333 0.632049 0.070 Uiso 1 1 calc R U . . .
C10 C 0.5546(4) 0.6482(3) 0.6999(4) 0.0532(12) Uani 1 1 d . . . . .
H10A H 0.504293 0.691453 0.673790 0.064 Uiso 1 1 calc R U . . .
H10B H 0.621745 0.663057 0.684279 0.064 Uiso 1 1 calc R U . . .
C11 C 0.5957(5) 0.6593(4) 0.8068(4) 0.0739(16) Uani 1 1 d . . . . .
H11A H 0.682139 0.678287 0.840769 0.089 Uiso 1 1 calc R U . . .
H11B H 0.566316 0.709156 0.830627 0.089 Uiso 1 1 calc R U . . .
C12 C 0.5514(5) 0.5683(3) 0.8254(3) 0.0666(15) Uani 1 1 d . . . . .
H12A H 0.616844 0.540800 0.861397 0.080 Uiso 1 1 calc R U . . .
H12B H 0.509505 0.576804 0.865242 0.080 Uiso 1 1 calc R U . . .
C13 C 0.2365(5) 0.4983(3) 0.7730(4) 0.0583(13) Uani 1 1 d . . . . .
H13A H 0.173987 0.465580 0.707754 0.070 Uiso 1 1 calc R U . . .
H13B H 0.287173 0.553957 0.765635 0.070 Uiso 1 1 calc R U . . .
C14 C 0.1850(4) 0.5301(4) 0.8351(3) 0.0654(15) Uani 1 1 d . . . . .
H14A H 0.099548 0.519264 0.796994 0.079 Uiso 1 1 calc R U . . .
H14B H 0.219781 0.599026 0.864089 0.079 Uiso 1 1 calc R U . . .
C15 C 0.2114(4) 0.4722(4) 0.9122(3) 0.0554(12) Uani 1 1 d . . . . .
H15A H 0.237020 0.512641 0.976642 0.066 Uiso 1 1 calc R U . . .
H15B H 0.141902 0.420346 0.898487 0.066 Uiso 1 1 calc R U . . .
C16 C 0.3063(5) 0.4328(4) 0.9091(3) 0.0637(14) Uani 1 1 d . . . . .
H16A H 0.382617 0.471679 0.960647 0.076 Uiso 1 1 calc R U . . .
H16B H 0.295260 0.366499 0.919991 0.076 Uiso 1 1 calc R U . . .
C17 C -0.1760(4) 0.2593(3) 0.3256(4) 0.0613(14) Uani 1 1 d . . . . .
H17A H -0.157540 0.310066 0.292119 0.074 Uiso 1 1 calc R U . . .
H17B H -0.116005 0.275116 0.394173 0.074 Uiso 1 1 calc R U . . .
C18 C -0.2952(5) 0.2501(4) 0.3200(5) 0.0775(17) Uani 1 1 d . . . . .
H18A H -0.314885 0.312455 0.319323 0.093 Uiso 1 1 calc R U . . .
H18B H -0.301187 0.224396 0.375292 0.093 Uiso 1 1 calc R U . . .
C19 C -0.3735(4) 0.1805(4) 0.2243(4) 0.0649(14) Uani 1 1 d . . . . .
H19A H -0.440674 0.139236 0.228533 0.078 Uiso 1 1 calc R U . . .
H19B H -0.403576 0.215247 0.170954 0.078 Uiso 1 1 calc R U . . .
C20 C -0.2989(4) 0.1222(4) 0.2072(3) 0.0586(13) Uani 1 1 d . . . . .
H20A H -0.322699 0.056135 0.215374 0.070 Uiso 1 1 calc R U . . .
H20B H -0.306339 0.119923 0.140399 0.070 Uiso 1 1 calc R U . . .
C21 C 0.2436(3) 0.1436(3) 0.3115(3) 0.0429(10) Uani 1 1 d . . . . .
H21A H 0.279522 0.166522 0.382783 0.051 Uiso 1 1 calc R U . . .
H21B H 0.232968 0.199143 0.279698 0.051 Uiso 1 1 calc R U . . .
C22 C 0.3202(3) 0.0937(3) 0.2841(3) 0.0448(10) Uani 1 1 d . . . . .
H22A H 0.400879 0.110978 0.337011 0.054 Uiso 1 1 calc R U . . .
H22B H 0.322488 0.110169 0.224032 0.054 Uiso 1 1 calc R U . . .
C23 C 0.2627(4) -0.0111(3) 0.2682(3) 0.0430(9) Uani 1 1 d . . . . .
H23A H 0.277720 -0.050011 0.220551 0.052 Uiso 1 1 calc R U . . .
H23B H 0.290261 -0.034520 0.329897 0.052 Uiso 1 1 calc R U . . .
C24 C 0.1354(3) -0.0130(3) 0.2293(3) 0.0372(8) Uani 1 1 d . . . . .
H24A H 0.100267 -0.016328 0.158238 0.045 Uiso 1 1 calc R U . . .
H24B H 0.091935 -0.068657 0.243201 0.045 Uiso 1 1 calc R U . . .
C25 C -0.1205(4) 0.0579(3) 0.0954(3) 0.0443(10) Uani 1 1 d . . . . .
H25A H -0.038813 0.081417 0.105998 0.053 Uiso 1 1 calc R U . . .
H25B H -0.155189 0.112902 0.093529 0.053 Uiso 1 1 calc R U . . .
C26 C -0.1896(5) -0.0146(4) 0.0028(3) 0.0748(17) Uani 1 1 d . . . . .
H26A H -0.230524 0.015489 -0.051899 0.090 Uiso 1 1 calc R U . . .
H26B H -0.138724 -0.048384 -0.013347 0.090 Uiso 1 1 calc R U . . .
C27 C -0.2745(5) -0.0812(4) 0.0246(3) 0.0837(19) Uani 1 1 d . . . . .
H27A H -0.300352 -0.145715 -0.016504 0.100 Uiso 1 1 calc R U . . .
H27B H -0.343743 -0.056962 0.014409 0.100 Uiso 1 1 calc R U . . .
C28 C -0.2052(4) -0.0827(3) 0.1294(3) 0.0588(14) Uani 1 1 d . . . . .
H28A H -0.257095 -0.094902 0.161551 0.071 Uiso 1 1 calc R U . . .
H28B H -0.162871 -0.133162 0.136095 0.071 Uiso 1 1 calc R U . . .
O19 O 0.0738(5) 0.2427(3) 0.0750(4) 0.1171(18) Uani 1 1 d . . . . .
C29A C 0.0747(12) 0.3129(11) 0.1383(11) 0.079(2) Uani 0.630(12) 1 d . U P C -1
H29A H 0.151371 0.331981 0.196359 0.095 Uiso 0.630(12) 1 calc R U P C -1
H29B H 0.013702 0.290136 0.159427 0.095 Uiso 0.630(12) 1 calc R U P C -1
C30A C 0.0524(11) 0.3966(9) 0.0917(8) 0.0784(19) Uani 0.630(12) 1 d . U P C -1
H30A H 0.125180 0.436198 0.094754 0.094 Uiso 0.630(12) 1 calc R U P C -1
H30B H 0.019920 0.436677 0.124010 0.094 Uiso 0.630(12) 1 calc R U P C -1
C31A C -0.0359(10) 0.3524(9) -0.0131(9) 0.0800(19) Uani 0.630(12) 1 d . U P C -1
H31A H -0.116887 0.346459 -0.022106 0.096 Uiso 0.630(12) 1 calc R U P C -1
H31B H -0.021786 0.390546 -0.058685 0.096 Uiso 0.630(12) 1 calc R U P C -1
C32A C -0.0127(13) 0.2551(9) -0.0270(8) 0.081(2) Uani 0.630(12) 1 d . U P C -1
H32A H 0.022035 0.251273 -0.073046 0.098 Uiso 0.630(12) 1 calc R U P C -1
H32B H -0.086501 0.204124 -0.053258 0.098 Uiso 0.630(12) 1 calc R U P C -1
C29B C 0.037(2) 0.3165(18) 0.1267(18) 0.079(2) Uani 0.370(12) 1 d D U P C 2
H29C H -0.032730 0.286796 0.135256 0.094 Uiso 0.370(12) 1 calc R U P C 2
H29D H 0.101017 0.351064 0.190484 0.094 Uiso 0.370(12) 1 calc R U P C 2
C30B C 0.010(2) 0.3778(15) 0.0562(15) 0.0797(18) Uani 0.370(12) 1 d D U P C 2
H30C H 0.080702 0.427324 0.067476 0.096 Uiso 0.370(12) 1 calc R U P C 2
H30D H -0.050701 0.408977 0.056957 0.096 Uiso 0.370(12) 1 calc R U P C 2
C31B C -0.0337(18) 0.3068(18) -0.0375(15) 0.078(2) Uani 0.370(12) 1 d . U P C 2
H31C H -0.113419 0.267000 -0.056754 0.094 Uiso 0.370(12) 1 calc R U P C 2
H31D H -0.033350 0.339054 -0.090978 0.094 Uiso 0.370(12) 1 calc R U P C 2
C32B C 0.053(2) 0.2494(14) -0.0106(14) 0.079(3) Uani 0.370(12) 1 d . U P C 2
H32C H 0.020430 0.185571 -0.053801 0.094 Uiso 0.370(12) 1 calc R U P C 2
H32D H 0.124769 0.281988 -0.014342 0.094 Uiso 0.370(12) 1 calc R U P C 2

loop_
_atom_site_aniso_label
_atom_site_aniso_U_11
_atom_site_aniso_U_22
_atom_site_aniso_U_33
_atom_site_aniso_U_23
_atom_site_aniso_U_13
_atom_site_aniso_U_12
Sm1 0.02104(8) 0.02133(8) 0.01994(8) 0.00151(6) 0.00941(6) 0.00050(6)
Sm2 0.01851(8) 0.02157(8) 0.01704(7) 0.00414(6) 0.00744(6) 0.00469(6)
S1 0.0274(4) 0.0215(4) 0.0252(4) 0.0072(3) 0.0124(3) 0.0059(3)
S2 0.0225(4) 0.0201(3) 0.0245(4) 0.0029(3) 0.0136(3) 0.0059(3)
S3 0.0175(3) 0.0225(4) 0.0266(4) 0.0031(3) 0.0093(3) 0.0058(3)
S4 0.0375(5) 0.0377(5) 0.0231(4) 0.0083(4) 0.0096(4) 0.0055(4)
F1 0.0634(17) 0.0484(15) 0.0672(18) 0.0234(13) 0.0019(14) 0.0285(13)
F2 0.0574(16) 0.0566(16) 0.0791(19) -0.0007(14) 0.0438(15) 0.0196(13)
F3 0.0606(16) 0.0266(12) 0.0800(19) -0.0087(12) 0.0221(15) 0.0077(11)
F4A 0.067(7) 0.047(6) 0.077(7) 0.034(5) 0.049(6) 0.037(5)
F5A 0.050(8) 0.066(5) 0.050(5) -0.016(4) 0.031(5) 0.020(5)
F6A 0.024(3) 0.063(4) 0.072(5) 0.015(3) 0.026(3) 0.010(2)
F4B 0.099(15) 0.038(7) 0.089(8) 0.015(6) 0.049(10) 0.037(8)
F5B 0.053(11) 0.081(8) 0.049(6) 0.011(6) 0.037(7) 0.044(8)
F6B 0.025(5) 0.119(18) 0.103(16) -0.044(14) -0.004(6) 0.031(8)
F7 0.075(2) 0.0517(19) 0.173(4) -0.052(2) 0.021(2) 0.0247(17)
F8 0.0388(14) 0.097(2) 0.0666(18) 0.0282(16) 0.0110(13) 0.0423(15)
F9 0.082(2) 0.130(3) 0.099(2) 0.049(2) 0.075(2) 0.062(2)
F10 0.092(2) 0.0456(16) 0.093(2) 0.0288(16) 0.0227(19) 0.0217(16)
F11 0.0482(17) 0.096(2) 0.085(2) 0.0294(19) 0.0118(16) 0.0342(16)
F12 0.123(3) 0.092(2) 0.0594(19) 0.0105(17) 0.0396(19) 0.066(2)
O1 0.0300(12) 0.0222(11) 0.0314(12) 0.0035(9) 0.0127(10) 0.0057(10)
O2 0.0377(14) 0.0399(15) 0.0314(13) 0.0134(11) 0.0035(11) 0.0067(12)
O3 0.0589(18) 0.0382(15) 0.0577(18) 0.0118(13) 0.0424(16) 0.0046(13)
O4 0.075(2) 0.0497(17) 0.0259(13) 0.0075(12) 0.0268(14) 0.0254(15)
O5 0.0277(13) 0.0368(15) 0.072(2) -0.0099(14) 0.0292(14) -0.0040(11)
O6 0.0546(17) 0.0247(12) 0.0413(14) 0.0089(11) 0.0286(13) 0.0095(12)
O7 0.0332(15) 0.073(2) 0.066(2) 0.0380(17) 0.0299(15) 0.0148(14)
O8 0.0347(15) 0.0298(14) 0.079(2) -0.0189(14) 0.0196(15) 0.0046(12)
O9 0.0335(15) 0.074(2) 0.0349(15) 0.0194(14) 0.0051(12) 0.0221(14)
O10 0.0336(14) 0.0481(17) 0.0490(17) 0.0236(14) 0.0086(13) 0.0000(12)
O11 0.080(2) 0.075(2) 0.0275(14) 0.0146(15) 0.0232(15) 0.0237(19)
O12 0.0391(15) 0.0386(15) 0.0338(14) 0.0090(11) 0.0108(12) -0.0006(12)
O13 0.0338(14) 0.0629(19) 0.0496(17) -0.0011(14) 0.0289(13) -0.0014(13)
O14 0.0550(17) 0.0289(13) 0.0359(14) -0.0011(11) 0.0242(13) -0.0128(12)
O15 0.0526(16) 0.0344(14) 0.0350(14) 0.0041(11) 0.0261(13) 0.0120(12)
O16 0.0325(14) 0.0538(17) 0.0436(15) 0.0187(13) 0.0114(12) 0.0203(13)
O17 0.0272(12) 0.0293(12) 0.0373(13) 0.0010(10) 0.0196(11) 0.0021(10)
O18 0.0351(13) 0.0384(14) 0.0198(11) 0.0074(10) 0.0096(10) -0.0021(11)
C1 0.046(2) 0.031(2) 0.045(2) 0.0036(17) 0.0125(19) 0.0142(17)
C2 0.033(2) 0.041(2) 0.042(2) -0.0004(17) 0.0162(17) 0.0164(17)
C3 0.034(2) 0.035(2) 0.047(2) 0.0014(17) 0.0168(18) 0.0147(16)
C4 0.061(3) 0.050(3) 0.042(2) 0.012(2) 0.016(2) 0.021(2)
C5A 0.035(5) 0.043(5) 0.042(5) 0.009(4) 0.029(4) 0.015(4)
C6A 0.041(5) 0.080(10) 0.056(6) -0.012(7) 0.026(5) 0.015(7)
C7A 0.034(6) 0.073(8) 0.076(9) 0.031(7) 0.040(6) 0.015(5)
C8A 0.041(7) 0.096(11) 0.052(7) -0.012(8) 0.032(6) -0.009(5)
C5B 0.044(10) 0.081(13) 0.070(11) -0.039(10) 0.036(9) -0.006(9)
C6B 0.057(8) 0.078(11) 0.051(8) 0.006(9) 0.039(6) 0.005(9)
C7B 0.041(8) 0.17(3) 0.065(11) -0.028(13) 0.009(7) 0.049(12)
C8B 0.029(7) 0.14(2) 0.059(9) 0.060(11) 0.021(6) 0.009(8)
C9 0.075(3) 0.039(2) 0.040(2) 0.0119(19) 0.018(2) -0.013(2)
C10 0.067(3) 0.034(2) 0.073(3) 0.008(2) 0.051(3) 0.001(2)
C11 0.068(3) 0.048(3) 0.068(3) -0.005(2) 0.013(3) -0.020(3)
C12 0.093(4) 0.045(3) 0.038(2) -0.009(2) 0.024(3) -0.016(3)
C13 0.092(4) 0.053(3) 0.058(3) 0.026(2) 0.047(3) 0.042(3)
C14 0.057(3) 0.096(4) 0.048(3) 0.003(3) 0.020(2) 0.046(3)
C15 0.044(2) 0.071(3) 0.051(3) -0.004(2) 0.030(2) 0.002(2)
C16 0.090(4) 0.091(4) 0.041(2) 0.027(3) 0.043(3) 0.051(3)
C17 0.048(3) 0.042(3) 0.094(4) 0.023(3) 0.023(3) 0.023(2)
C18 0.065(4) 0.068(4) 0.112(5) 0.018(3) 0.044(4) 0.032(3)
C19 0.043(3) 0.101(4) 0.062(3) 0.040(3) 0.021(2) 0.037(3)
C20 0.038(2) 0.094(4) 0.040(2) 0.018(2) 0.009(2) 0.026(3)
C21 0.0299(19) 0.034(2) 0.067(3) 0.0034(19) 0.028(2) 0.0012(16)
C22 0.031(2) 0.048(2) 0.056(3) -0.001(2) 0.0242(19) 0.0049(17)
C23 0.053(3) 0.039(2) 0.046(2) 0.0096(18) 0.028(2) 0.0187(19)
C24 0.041(2) 0.0339(19) 0.042(2) -0.0018(16) 0.0285(18) 0.0018(16)
C25 0.047(2) 0.060(3) 0.0313(19) 0.0211(19) 0.0210(18) 0.012(2)
C26 0.099(4) 0.096(4) 0.026(2) 0.013(2) 0.026(3) 0.023(4)
C27 0.083(4) 0.083(4) 0.037(3) -0.013(3) 0.003(3) -0.017(3)
C28 0.063(3) 0.046(3) 0.030(2) 0.0022(18) 0.001(2) -0.021(2)
O19 0.176(5) 0.081(3) 0.134(5) 0.036(3) 0.101(4) 0.040(3)
C29A 0.082(5) 0.086(4) 0.070(4) 0.007(3) 0.039(4) 0.018(4)
C30A 0.081(4) 0.084(4) 0.071(4) 0.006(3) 0.039(3) 0.017(4)
C31A 0.082(4) 0.084(4) 0.072(4) 0.007(3) 0.038(3) 0.015(4)
C32A 0.085(4) 0.086(4) 0.072(3) 0.005(3) 0.039(4) 0.015(4)
C29B 0.082(5) 0.086(4) 0.070(4) 0.006(3) 0.041(4) 0.016(4)
C30B 0.083(4) 0.086(4) 0.072(4) 0.005(3) 0.039(4) 0.018(4)
C31B 0.082(4) 0.086(4) 0.070(4) 0.007(3) 0.041(4) 0.017(4)
C32B 0.083(5) 0.085(4) 0.070(4) 0.006(4) 0.040(4) 0.018(5)

loop_
_atom_type_symbol
_atom_type_description
_atom_type_scat_dispersion_real
_atom_type_scat_dispersion_imag
_atom_type_scat_source
C C 0.0033 0.0016 'International Tables Vol C Tables 4.2.6.8 and 6.1.1.4'
H H 0.0000 0.0000 'International Tables Vol C Tables 4.2.6.8 and 6.1.1.4'
F F 0.0171 0.0103 'International Tables Vol C Tables 4.2.6.8 and 6.1.1.4'
O O 0.0106 0.0060 'International Tables Vol C Tables 4.2.6.8 and 6.1.1.4'
S S 0.1246 0.1234 'International Tables Vol C Tables 4.2.6.8 and 6.1.1.4'
Sm Sm -0.1638 3.4418 'International Tables Vol C Tables 4.2.6.8 and 6.1.1.4'

loop_
_geom_angle_atom_site_label_1
_geom_angle_atom_site_label_2
_geom_angle_atom_site_label_3
_geom_angle
_geom_angle_site_symmetry_1
_geom_angle_site_symmetry_3
O8 Sm1 O2 84.26(10) . .
O8 Sm1 O5 73.94(9) . .
O2 Sm1 O5 77.22(10) . .
O8 Sm1 O15 141.90(9) . .
O2 Sm1 O15 105.11(9) . .
O5 Sm1 O15 72.47(9) . .
O8 Sm1 O13 75.39(9) . .
O2 Sm1 O13 82.87(9) . .
O5 Sm1 O13 144.76(9) . .
O15 Sm1 O13 141.61(9) . .
O8 Sm1 O14 145.77(10) . .
O2 Sm1 O14 80.17(8) . .
O5 Sm1 O14 130.64(9) . .
O15 Sm1 O14 72.03(9) . .
O13 Sm1 O14 72.57(9) . .
O8 Sm1 O10 76.69(11) . .
O2 Sm1 O10 153.34(8) . .
O5 Sm1 O10 79.66(9) . .
O15 Sm1 O10 80.09(9) . .
O13 Sm1 O10 109.58(10) . .
O14 Sm1 O10 125.59(8) . .
O8 Sm1 O12 104.23(9) . .
O2 Sm1 O12 153.70(8) . .
O5 Sm1 O12 128.93(9) . .
O15 Sm1 O12 83.70(9) . .
O13 Sm1 O12 75.54(9) . .
O14 Sm1 O12 79.16(8) . .
O10 Sm1 O12 51.62(8) . .
O8 Sm1 S4 89.60(8) . .
O2 Sm1 S4 172.91(7) . .
O5 Sm1 S4 104.50(7) . .
O15 Sm1 S4 81.91(6) . .
O13 Sm1 S4 92.17(7) . .
O14 Sm1 S4 103.22(6) . .
O10 Sm1 S4 25.62(6) . .
O12 Sm1 S4 26.03(5) . .
O18 Sm2 O4 151.68(9) . .
O18 Sm2 O6 73.18(8) . 2_556
O4 Sm2 O6 114.66(8) . 2_556
O18 Sm2 O9 129.64(9) . .
O4 Sm2 O9 77.31(9) . .
O6 Sm2 O9 72.31(9) 2_556 .
O18 Sm2 O16 72.04(9) . .
O4 Sm2 O16 83.30(9) . .
O6 Sm2 O16 128.67(9) 2_556 .
O9 Sm2 O16 156.61(10) . .
O18 Sm2 O1 112.11(7) . .
O4 Sm2 O1 74.13(8) . .
O6 Sm2 O1 152.64(8) 2_556 .
O9 Sm2 O1 85.43(9) . .
O16 Sm2 O1 76.70(8) . .
O18 Sm2 O17 68.84(8) . .
O4 Sm2 O17 137.73(9) . .
O6 Sm2 O17 80.74(8) 2_556 .
O9 Sm2 O17 70.33(8) . .
O16 Sm2 O17 118.83(8) . .
O1 Sm2 O17 76.83(7) . .
O18 Sm2 O7 85.41(9) . 2_556
O4 Sm2 O7 73.17(10) . 2_556
O6 Sm2 O7 70.07(9) 2_556 2_556
O9 Sm2 O7 115.07(9) . 2_556
O16 Sm2 O7 70.61(9) . 2_556
O1 Sm2 O7 135.73(9) . 2_556
O17 Sm2 O7 145.72(9) . 2_556
O3 S1 O2 114.83(18) . .
O3 S1 O1 115.22(16) . .
O2 S1 O1 114.40(15) . .
O3 S1 C1 104.17(19) . .
O2 S1 C1 102.01(18) . .
O1 S1 C1 103.94(17) . .
O5 S2 O6 115.39(18) . .
O5 S2 O4 115.78(19) . .
O6 S2 O4 113.96(16) . .
O5 S2 C2 102.15(17) . .
O6 S2 C2 102.72(18) . .
O4 S2 C2 104.35(18) . .
O7 S3 O9 114.74(18) . .
O7 S3 O8 115.2(2) . .
O9 S3 O8 114.6(2) . .
O7 S3 C3 104.83(19) . .
O9 S3 C3 104.68(18) . .
O8 S3 C3 100.46(17) . .
O11 S4 O10 115.8(2) . .
O11 S4 O12 116.24(19) . .
O10 S4 O12 110.78(15) . .
O11 S4 C4 104.0(2) . .
O10 S4 C4 104.0(2) . .
O12 S4 C4 104.3(2) . .
O11 S4 Sm1 143.21(15) . .
O10 S4 Sm1 53.05(11) . .
O12 S4 Sm1 57.82(11) . .
C4 S4 Sm1 112.67(15) . .
S1 O1 Sm2 156.58(14) . .
S1 O2 Sm1 173.31(17) . .
S2 O4 Sm2 151.63(18) . .
S2 O5 Sm1 158.41(17) . .
S2 O6 Sm2 145.96(15) . 2_556
S3 O7 Sm2 149.18(17) . 2_556
S3 O8 Sm1 153.97(17) . .
S3 O9 Sm2 150.54(18) . .
S4 O10 Sm1 101.33(13) . .
S4 O12 Sm1 96.15(12) . .
C8A O13 C5A 109.4(8) . .
C5B O13 C8B 102.1(13) . .
C8A O13 Sm1 127.7(6) . .
C5A O13 Sm1 120.2(6) . .
C5B O13 Sm1 131.4(8) . .
C8B O13 Sm1 125.4(8) . .
C9 O14 C12 108.1(3) . .
C9 O14 Sm1 126.2(2) . .
C12 O14 Sm1 123.7(2) . .
C16 O15 C13 108.2(3) . .
C16 O15 Sm1 130.8(2) . .
C13 O15 Sm1 120.2(2) . .
C17 O16 C20 108.7(3) . .
C17 O16 Sm2 121.4(2) . .
C20 O16 Sm2 126.4(3) . .
C24 O17 C21 109.0(3) . .
C24 O17 Sm2 122.84(19) . .
C21 O17 Sm2 124.1(2) . .
C28 O18 C25 109.4(3) . .
C28 O18 Sm2 125.4(2) . .
C25 O18 Sm2 125.1(2) . .
F1 C1 F3 107.7(3) . .
F1 C1 F2 108.2(4) . .
F3 C1 F2 108.0(3) . .
F1 C1 S1 111.3(3) . .
F3 C1 S1 110.8(3) . .
F2 C1 S1 110.8(3) . .
F6B C2 F5B 115.1(18) . .
F4A C2 F5A 114.8(16) . .
F4A C2 F6A 108.5(6) . .
F5A C2 F6A 102.6(10) . .
F6B C2 F4B 103.8(16) . .
F5B C2 F4B 99.3(17) . .
F4A C2 S2 115.2(6) . .
F6B C2 S2 112.1(6) . .
F5B C2 S2 118.8(12) . .
F5A C2 S2 105.3(10) . .
F6A C2 S2 109.7(5) . .
F4B C2 S2 105.0(13) . .
F7 C3 F9 108.0(4) . .
F7 C3 F8 107.5(4) . .
F9 C3 F8 107.1(3) . .
F7 C3 S3 112.3(3) . .
F9 C3 S3 111.2(3) . .
F8 C3 S3 110.6(3) . .
F12 C4 F11 108.0(4) . .
F12 C4 F10 108.7(4) . .
F11 C4 F10 106.9(4) . .
F12 C4 S4 111.0(3) . .
F11 C4 S4 110.7(3) . .
F10 C4 S4 111.3(4) . .
O13 C5A C6A 103.7(11) . .
O13 C5A H5A 111.0 . .
C6A C5A H5A 111.0 . .
O13 C5A H5B 111.0 . .
C6A C5A H5B 111.0 . .
H5A C5A H5B 109.0 . .
C5A C6A C7A 97.4(11) . .
C5A C6A H6A 112.3 . .
C7A C6A H6A 112.3 . .
C5A C6A H6B 112.3 . .
C7A C6A H6B 112.3 . .
H6A C6A H6B 109.9 . .
C8A C7A C6A 102.2(12) . .
C8A C7A H7A 111.3 . .
C6A C7A H7A 111.3 . .
C8A C7A H7B 111.3 . .
C6A C7A H7B 111.3 . .
H7A C7A H7B 109.2 . .
C7A C8A O13 113.2(12) . .
C7A C8A H8A 108.9 . .
O13 C8A H8A 108.9 . .
C7A C8A H8B 108.9 . .
O13 C8A H8B 108.9 . .
H8A C8A H8B 107.8 . .
O13 C5B C6B 105.9(10) . .
O13 C5B H5C 110.5 . .
C6B C5B H5C 110.5 . .
O13 C5B H5D 110.5 . .
C6B C5B H5D 110.5 . .
H5C C5B H5D 108.7 . .
C5B C6B C7B 99.2(18) . .
C5B C6B H6C 111.9 . .
C7B C6B H6C 111.9 . .
C5B C6B H6D 111.9 . .
C7B C6B H6D 111.9 . .
H6C C6B H6D 109.6 . .
C8B C7B C6B 107.7(14) . .
C8B C7B H7C 110.2 . .
C6B C7B H7C 110.2 . .
C8B C7B H7D 110.2 . .
C6B C7B H7D 110.2 . .
H7C C7B H7D 108.5 . .
C7B C8B O13 106.6(13) . .
C7B C8B H8C 110.4 . .
O13 C8B H8C 110.4 . .
C7B C8B H8D 110.4 . .
O13 C8B H8D 110.4 . .
H8C C8B H8D 108.6 . .
O14 C9 C10 108.4(4) . .
O14 C9 H9A 110.0 . .
C10 C9 H9A 110.0 . .
O14 C9 H9B 110.0 . .
C10 C9 H9B 110.0 . .
H9A C9 H9B 108.4 . .
C9 C10 C11 105.8(4) . .
C9 C10 H10A 110.6 . .
C11 C10 H10A 110.6 . .
C9 C10 H10B 110.6 . .
C11 C10 H10B 110.6 . .
H10A C10 H10B 108.7 . .
C12 C11 C10 107.5(4) . .
C12 C11 H11A 110.2 . .
C10 C11 H11A 110.2 . .
C12 C11 H11B 110.2 . .
C10 C11 H11B 110.2 . .
H11A C11 H11B 108.5 . .
O14 C12 C11 108.5(4) . .
O14 C12 H12A 110.0 . .
C11 C12 H12A 110.0 . .
O14 C12 H12B 110.0 . .
C11 C12 H12B 110.0 . .
H12A C12 H12B 108.4 . .
O15 C13 C14 108.9(4) . .
O15 C13 H13A 109.9 . .
C14 C13 H13A 109.9 . .
O15 C13 H13B 109.9 . .
C14 C13 H13B 109.9 . .
H13A C13 H13B 108.3 . .
C13 C14 C15 105.8(4) . .
C13 C14 H14A 110.6 . .
C15 C14 H14A 110.6 . .
C13 C14 H14B 110.6 . .
C15 C14 H14B 110.6 . .
H14A C14 H14B 108.7 . .
C16 C15 C14 104.7(4) . .
C16 C15 H15A 110.8 . .
C14 C15 H15A 110.8 . .
C16 C15 H15B 110.8 . .
C14 C15 H15B 110.8 . .
H15A C15 H15B 108.9 . .
O15 C16 C15 108.0(4) . .
O15 C16 H16A 110.1 . .
C15 C16 H16A 110.1 . .
O15 C16 H16B 110.1 . .
C15 C16 H16B 110.1 . .
H16A C16 H16B 108.4 . .
O16 C17 C18 105.7(4) . .
O16 C17 H17A 110.6 . .
C18 C17 H17A 110.6 . .
O16 C17 H17B 110.6 . .
C18 C17 H17B 110.6 . .
H17A C17 H17B 108.7 . .
C17 C18 C19 102.8(5) . .
C17 C18 H18A 111.2 . .
C19 C18 H18A 111.2 . .
C17 C18 H18B 111.2 . .
C19 C18 H18B 111.2 . .
H18A C18 H18B 109.1 . .
C20 C19 C18 105.7(4) . .
C20 C19 H19A 110.6 . .
C18 C19 H19A 110.6 . .
C20 C19 H19B 110.6 . .
C18 C19 H19B 110.6 . .
H19A C19 H19B 108.7 . .
O16 C20 C19 106.8(4) . .
O16 C20 H20A 110.4 . .
C19 C20 H20A 110.4 . .
O16 C20 H20B 110.4 . .
C19 C20 H20B 110.4 . .
H20A C20 H20B 108.6 . .
O17 C21 C22 107.0(3) . .
O17 C21 H21A 110.3 . .
C22 C21 H21A 110.3 . .
O17 C21 H21B 110.3 . .
C22 C21 H21B 110.3 . .
H21A C21 H21B 108.6 . .
C21 C22 C23 103.8(3) . .
C21 C22 H22A 111.0 . .
C23 C22 H22A 111.0 . .
C21 C22 H22B 111.0 . .
C23 C22 H22B 111.0 . .
H22A C22 H22B 109.0 . .
C24 C23 C22 102.5(3) . .
C24 C23 H23A 111.3 . .
C22 C23 H23A 111.3 . .
C24 C23 H23B 111.3 . .
C22 C23 H23B 111.3 . .
H23A C23 H23B 109.2 . .
O17 C24 C23 105.1(3) . .
O17 C24 H24A 110.7 . .
C23 C24 H24A 110.7 . .
O17 C24 H24B 110.7 . .
C23 C24 H24B 110.7 . .
H24A C24 H24B 108.8 . .
O18 C25 C26 105.9(4) . .
O18 C25 H25A 110.5 . .
C26 C25 H25A 110.5 . .
O18 C25 H25B 110.5 . .
C26 C25 H25B 110.5 . .
H25A C25 H25B 108.7 . .
C27 C26 C25 103.3(4) . .
C27 C26 H26A 111.1 . .
C25 C26 H26A 111.1 . .
C27 C26 H26B 111.1 . .
C25 C26 H26B 111.1 . .
H26A C26 H26B 109.1 . .
C26 C27 C28 103.0(4) . .
C26 C27 H27A 111.2 . .
C28 C27 H27A 111.2 . .
C26 C27 H27B 111.2 . .
C28 C27 H27B 111.2 . .
H27A C27 H27B 109.1 . .
O18 C28 C27 105.8(4) . .
O18 C28 H28A 110.6 . .
C27 C28 H28A 110.6 . .
O18 C28 H28B 110.6 . .
C27 C28 H28B 110.6 . .
H28A C28 H28B 108.7 . .
C32B O19 C29B 114.3(12) . .
C29A O19 C32A 104.9(8) . .
O19 C29A C30A 109.7(11) . .
O19 C29A H29A 109.7 . .
C30A C29A H29A 109.7 . .
O19 C29A H29B 109.7 . .
C30A C29A H29B 109.7 . .
H29A C29A H29B 108.2 . .
C29A C30A C31A 104.3(10) . .
C29A C30A H30A 110.9 . .
C31A C30A H30A 110.9 . .
C29A C30A H30B 110.9 . .
C31A C30A H30B 110.9 . .
H30A C30A H30B 108.9 . .
C32A C31A C30A 102.3(10) . .
C32A C31A H31A 111.3 . .
C30A C31A H31A 111.3 . .
C32A C31A H31B 111.3 . .
C30A C31A H31B 111.3 . .
H31A C31A H31B 109.2 . .
C31A C32A O19 107.1(8) . .
C31A C32A H32A 110.3 . .
O19 C32A H32A 110.3 . .
C31A C32A H32B 110.3 . .
O19 C32A H32B 110.3 . .
H32A C32A H32B 108.5 . .
C30B C29B O19 99.2(17) . .
C30B C29B H29C 111.9 . .
O19 C29B H29C 111.9 . .
C30B C29B H29D 111.9 . .
O19 C29B H29D 111.9 . .
H29C C29B H29D 109.6 . .
C29B C30B C31B 101.2(18) . .
C29B C30B H30C 111.5 . .
C31B C30B H30C 111.5 . .
C29B C30B H30D 111.5 . .
C31B C30B H30D 111.5 . .
H30C C30B H30D 109.3 . .
C32B C31B C30B 101.6(16) . .
C32B C31B H31C 111.4 . .
C30B C31B H31C 111.4 . .
C32B C31B H31D 111.4 . .
C30B C31B H31D 111.4 . .
H31C C31B H31D 109.3 . .
O19 C32B C31B 104.1(15) . .
O19 C32B H32C 110.9 . .
C31B C32B H32C 110.9 . .
O19 C32B H32D 110.9 . .
C31B C32B H32D 110.9 . .
H32C C32B H32D 109.0 . .

loop_
_geom_bond_atom_site_label_1
_geom_bond_atom_site_label_2
_geom_bond_distance
_geom_bond_site_symmetry_2
Sm1 O8 2.511(3) .
Sm1 O2 2.519(2) .
Sm1 O5 2.578(2) .
Sm1 O15 2.579(2) .
Sm1 O13 2.602(3) .
Sm1 O14 2.609(2) .
Sm1 O10 2.663(3) .
Sm1 O12 2.781(3) .
Sm1 S4 3.2670(9) .
Sm2 O18 2.595(2) .
Sm2 O4 2.597(2) .
Sm2 O6 2.604(2) 2_556
Sm2 O9 2.609(2) .
Sm2 O16 2.612(2) .
Sm2 O1 2.632(2) .
Sm2 O17 2.642(2) .
Sm2 O7 2.687(3) 2_556
S1 O3 1.423(3) .
S1 O2 1.437(2) .
S1 O1 1.444(2) .
S1 C1 1.827(4) .
S2 O5 1.421(3) .
S2 O6 1.432(2) .
S2 O4 1.432(3) .
S2 C2 1.822(4) .
S3 O7 1.418(3) .
S3 O9 1.423(3) .
S3 O8 1.428(3) .
S3 C3 1.821(4) .
S4 O11 1.427(3) .
S4 O10 1.441(3) .
S4 O12 1.442(3) .
S4 C4 1.815(5) .
F1 C1 1.317(5) .
F2 C1 1.332(5) .
F3 C1 1.329(4) .
F4A C2 1.244(11) .
F5A C2 1.34(2) .
F6A C2 1.374(9) .
F4B C2 1.45(2) .
F5B C2 1.28(3) .
F6B C2 1.259(12) .
F7 C3 1.291(5) .
F8 C3 1.315(5) .
F9 C3 1.311(5) .
F10 C4 1.330(5) .
F11 C4 1.329(5) .
F12 C4 1.325(5) .
O13 C8A 1.432(12) .
O13 C5A 1.445(10) .
O13 C5B 1.449(4) .
O13 C8B 1.450(4) .
O14 C9 1.431(5) .
O14 C12 1.439(5) .
O15 C16 1.415(5) .
O15 C13 1.425(5) .
O16 C17 1.437(5) .
O16 C20 1.452(5) .
O17 C24 1.440(4) .
O17 C21 1.440(4) .
O18 C28 1.431(4) .
O18 C25 1.444(4) .
C5A C6A 1.527(15) .
C5A H5A 0.9900 .
C5A H5B 0.9900 .
C6A C7A 1.712(19) .
C6A H6A 0.9900 .
C6A H6B 0.9900 .
C7A C8A 1.323(14) .
C7A H7A 0.9900 .
C7A H7B 0.9900 .
C8A H8A 0.9900 .
C8A H8B 0.9900 .
C5B C6B 1.450(4) .
C5B H5C 0.9900 .
C5B H5D 0.9900 .
C6B C7B 1.451(4) .
C6B H6C 0.9900 .
C6B H6D 0.9900 .
C7B C8B 1.449(4) .
C7B H7C 0.9900 .
C7B H7D 0.9900 .
C8B H8C 0.9900 .
C8B H8D 0.9900 .
C9 C10 1.470(6) .
C9 H9A 0.9900 .
C9 H9B 0.9900 .
C10 C11 1.489(7) .
C10 H10A 0.9900 .
C10 H10B 0.9900 .
C11 C12 1.444(6) .
C11 H11A 0.9900 .
C11 H11B 0.9900 .
C12 H12A 0.9900 .
C12 H12B 0.9900 .
C13 C14 1.464(6) .
C13 H13A 0.9900 .
C13 H13B 0.9900 .
C14 C15 1.489(7) .
C14 H14A 0.9900 .
C14 H14B 0.9900 .
C15 C16 1.475(6) .
C15 H15A 0.9900 .
C15 H15B 0.9900 .
C16 H16A 0.9900 .
C16 H16B 0.9900 .
C17 C18 1.497(7) .
C17 H17A 0.9900 .
C17 H17B 0.9900 .
C18 C19 1.519(8) .
C18 H18A 0.9900 .
C18 H18B 0.9900 .
C19 C20 1.491(6) .
C19 H19A 0.9900 .
C19 H19B 0.9900 .
C20 H20A 0.9900 .
C20 H20B 0.9900 .
C21 C22 1.507(5) .
C21 H21A 0.9900 .
C21 H21B 0.9900 .
C22 C23 1.510(6) .
C22 H22A 0.9900 .
C22 H22B 0.9900 .
C23 C24 1.505(5) .
C23 H23A 0.9900 .
C23 H23B 0.9900 .
C24 H24A 0.9900 .
C24 H24B 0.9900 .
C25 C26 1.495(6) .
C25 H25A 0.9900 .
C25 H25B 0.9900 .
C26 C27 1.494(8) .
C26 H26A 0.9900 .
C26 H26B 0.9900 .
C27 C28 1.496(6) .
C27 H27A 0.9900 .
C27 H27B 0.9900 .
C28 H28A 0.9900 .
C28 H28B 0.9900 .
O19 C32B 1.250(18) .
O19 C29A 1.337(15) .
O19 C29B 1.54(3) .
O19 C32A 1.563(14) .
C29A C30A 1.491(14) .
C29A H29A 0.9900 .
C29A H29B 0.9900 .
C30A C31A 1.523(14) .
C30A H30A 0.9900 .
C30A H30B 0.9900 .
C31A C32A 1.520(15) .
C31A H31A 0.9900 .
C31A H31B 0.9900 .
C32A H32A 0.9900 .
C32A H32B 0.9900 .
C29B C30B 1.450(4) .
C29B H29C 0.9900 .
C29B H29D 0.9900 .
C30B C31B 1.51(3) .
C30B H30C 0.9900 .
C30B H30D 0.9900 .
C31B C32B 1.48(3) .
C31B H31C 0.9900 .
C31B H31D 0.9900 .
C32B H32C 0.9900 .
C32B H32D 0.9900 .

loop_
_geom_torsion_atom_site_label_1
_geom_torsion_atom_site_label_2
_geom_torsion_atom_site_label_3
_geom_torsion_atom_site_label_4
_geom_torsion
_geom_torsion_site_symmetry_4
O3 S1 O1 Sm2 118.9(4) .
O2 S1 O1 Sm2 -17.4(4) .
C1 S1 O1 Sm2 -127.8(4) .
O5 S2 O4 Sm2 74.8(4) .
O6 S2 O4 Sm2 -62.6(4) .
C2 S2 O4 Sm2 -173.9(4) .
O6 S2 O5 Sm1 91.2(5) .
O4 S2 O5 Sm1 -45.5(6) .
C2 S2 O5 Sm1 -158.2(5) .
O5 S2 O6 Sm2 -104.5(3) 2_556
O4 S2 O6 Sm2 33.1(4) 2_556
C2 S2 O6 Sm2 145.3(3) 2_556
O9 S3 O7 Sm2 -16.4(5) 2_556
O8 S3 O7 Sm2 120.0(4) 2_556
C3 S3 O7 Sm2 -130.6(4) 2_556
O7 S3 O8 Sm1 -71.8(5) .
O9 S3 O8 Sm1 64.6(5) .
C3 S3 O8 Sm1 176.2(5) .
O7 S3 O9 Sm2 53.1(4) .
O8 S3 O9 Sm2 -83.5(4) .
C3 S3 O9 Sm2 167.4(4) .
O11 S4 O10 Sm1 138.57(17) .
O12 S4 O10 Sm1 3.5(2) .
C4 S4 O10 Sm1 -108.05(18) .
O11 S4 O12 Sm1 -138.14(17) .
O10 S4 O12 Sm1 -3.30(19) .
C4 S4 O12 Sm1 108.02(17) .
O3 S1 C1 F1 60.8(3) .
O2 S1 C1 F1 -179.5(3) .
O1 S1 C1 F1 -60.3(3) .
O3 S1 C1 F3 -59.0(3) .
O2 S1 C1 F3 60.8(3) .
O1 S1 C1 F3 180.0(3) .
O3 S1 C1 F2 -178.8(3) .
O2 S1 C1 F2 -59.0(3) .
O1 S1 C1 F2 60.2(3) .
O5 S2 C2 F4A 72.9(12) .
O6 S2 C2 F4A -167.2(12) .
O4 S2 C2 F4A -48.0(12) .
O5 S2 C2 F6B 161(3) .
O6 S2 C2 F6B -79(3) .
O4 S2 C2 F6B 40(3) .
O5 S2 C2 F5B -61.0(18) .
O6 S2 C2 F5B 58.9(18) .
O4 S2 C2 F5B 178.1(18) .
O5 S2 C2 F5A -54.6(11) .
O6 S2 C2 F5A 65.2(11) .
O4 S2 C2 F5A -175.6(11) .
O5 S2 C2 F6A -164.4(7) .
O6 S2 C2 F6A -44.5(7) .
O4 S2 C2 F6A 74.7(7) .
O5 S2 C2 F4B 48.7(12) .
O6 S2 C2 F4B 168.6(12) .
O4 S2 C2 F4B -72.2(12) .
O7 S3 C3 F7 58.1(4) .
O9 S3 C3 F7 -63.0(4) .
O8 S3 C3 F7 177.9(4) .
O7 S3 C3 F9 179.2(3) .
O9 S3 C3 F9 58.1(3) .
O8 S3 C3 F9 -61.0(3) .
O7 S3 C3 F8 -61.9(3) .
O9 S3 C3 F8 176.9(3) .
O8 S3 C3 F8 57.8(3) .
O11 S4 C4 F12 -175.6(4) .
O10 S4 C4 F12 62.9(4) .
O12 S4 C4 F12 -53.3(4) .
Sm1 S4 C4 F12 7.4(4) .
O11 S4 C4 F11 -55.6(4) .
O10 S4 C4 F11 -177.2(3) .
O12 S4 C4 F11 66.7(4) .
Sm1 S4 C4 F11 127.4(3) .
O11 S4 C4 F10 63.2(4) .
O10 S4 C4 F10 -58.4(3) .
O12 S4 C4 F10 -174.5(3) .
Sm1 S4 C4 F10 -113.8(3) .
C8A O13 C5A C6A 26(2) .
Sm1 O13 C5A C6A -171.2(10) .
O13 C5A C6A C7A -34.5(15) .
C5A C6A C7A C8A 34.2(16) .
C6A C7A C8A O13 -20.8(19) .
C5A O13 C8A C7A -2(2) .
Sm1 O13 C8A C7A -162.5(11) .
C8B O13 C5B C6B -38(3) .
Sm1 O13 C5B C6B 153.4(13) .
O13 C5B C6B C7B 43(3) .
C5B C6B C7B C8B -31(4) .
C6B C7B C8B O13 9(3) .
C5B O13 C8B C7B 18(2) .
Sm1 O13 C8B C7B -173.4(16) .
C12 O14 C9 C10 -13.7(6) .
Sm1 O14 C9 C10 -178.2(3) .
O14 C9 C10 C11 9.2(6) .
C9 C10 C11 C12 -1.3(7) .
C9 O14 C12 C11 12.9(6) .
Sm1 O14 C12 C11 177.9(4) .
C10 C11 C12 O14 -7.0(7) .
C16 O15 C13 C14 -6.2(6) .
Sm1 O15 C13 C14 164.9(3) .
O15 C13 C14 C15 -7.3(6) .
C13 C14 C15 C16 17.2(6) .
C13 O15 C16 C15 17.5(6) .
Sm1 O15 C16 C15 -152.4(3) .
C14 C15 C16 O15 -21.5(6) .
C20 O16 C17 C18 26.9(5) .
Sm2 O16 C17 C18 -133.3(4) .
O16 C17 C18 C19 -32.3(5) .
C17 C18 C19 C20 26.0(6) .
C17 O16 C20 C19 -10.0(5) .
Sm2 O16 C20 C19 149.0(3) .
C18 C19 C20 O16 -10.6(5) .
C24 O17 C21 C22 -2.7(4) .
Sm2 O17 C21 C22 155.2(3) .
O17 C21 C22 C23 -19.2(5) .
C21 C22 C23 C24 32.6(4) .
C21 O17 C24 C23 23.7(4) .
Sm2 O17 C24 C23 -134.5(2) .
C22 C23 C24 O17 -34.8(4) .
C28 O18 C25 C26 -8.1(5) .
Sm2 O18 C25 C26 175.3(3) .
O18 C25 C26 C27 27.2(6) .
C25 C26 C27 C28 -35.2(6) .
C25 O18 C28 C27 -14.4(6) .
Sm2 O18 C28 C27 162.2(3) .
C26 C27 C28 O18 31.0(6) .
C32A O19 C29A C30A -30.2(11) .
O19 C29A C30A C31A 36.6(12) .
C29A C30A C31A C32A -25.0(11) .
C30A C31A C32A O19 8.5(11) .
C29A O19 C32A C31A 13.0(11) .
C32B O19 C29B C30B -10(2) .
O19 C29B C30B C31B 32.3(18) .
C29B C30B C31B C32B -44(2) .
C29B O19 C32B C31B -18(2) .
C30B C31B C32B O19 38(2) .
